data_4085872
loop_
_publ_author_name
'Klawitter, Iris'
'Anneser, Markus R.'
'Dechert, Sebastian'
'Meyer, Steffen'
'Demeshko, Serhiy'
'Haslinger, Stefan'
'P\"othig, Alexander'
'K\"uhn, Fritz E.'
'Meyer, Franc'

_publ_section_title
;
 Iron Complexes of a Macrocyclic N-Heterocyclic Carbene/Pyridine Hybrid
 Ligand
;
_journal_issue 12
_journal_name_full Organometallics
_journal_page_first 2819
_journal_paper_doi 10.1021/acs.organomet.5b00103
_journal_volume 34
_journal_year 2015
_chemical_formula_moiety 'C24 H24 Fe N8 2+, 2(F6 P -), C2 H3 N'
_chemical_formula_sum 'C26 H27 F12 Fe N9 P2'
_chemical_formula_weight 811.36
_chemical_name_systematic
;
 ?
;
_space_group_IT_number 2
_symmetry_cell_setting triclinic
_symmetry_space_group_name_Hall '-P 1'
_symmetry_space_group_name_H-M 'P -1'
_atom_sites_solution_hydrogens geom
_atom_sites_solution_primary direct
_atom_sites_solution_secondary difmap
_audit_creation_method SHELXL-97
_cell_angle_alpha 101.146(5)
_cell_angle_beta 98.988(5)
_cell_angle_gamma 115.111(4)
_cell_formula_units_Z 2
_cell_length_a 10.6199(7)
_cell_length_b 10.9083(7)
_cell_length_c 15.8956(10)
_cell_measurement_reflns_used 20187
_cell_measurement_temperature 133(2)
_cell_measurement_theta_max 26.82
_cell_measurement_theta_min 2.15
_cell_volume 1576.0(2)
_computing_cell_refinement 'X-AREA (Stoe & Cie, 2002)'
_computing_data_collection 'X-AREA (Stoe & Cie, 2002)'
_computing_data_reduction 'X-AREA (Stoe & Cie, 2002)'
_computing_molecular_graphics 'DIAMOND (Brandenburg, 2001)'
_computing_publication_material 'SHELXL-97 (Sheldrick, 1997)'
_computing_structure_refinement 'SHELXL-97 (Sheldrick, 1997)'
_computing_structure_solution 'SHELXS-97 (Sheldrick, 1990)'
_diffrn_ambient_temperature 133(2)
_diffrn_measured_fraction_theta_full 0.986
_diffrn_measured_fraction_theta_max 0.986
_diffrn_measurement_device_type 'Stoe IPDS II'
_diffrn_measurement_method \w
_diffrn_radiation_monochromator graphite
_diffrn_radiation_source 'fine-focus sealed tube'
_diffrn_radiation_type MoK\a
_diffrn_radiation_wavelength 0.71073
_diffrn_reflns_av_R_equivalents 0.0709
_diffrn_reflns_av_sigmaI/netI 0.0652
_diffrn_reflns_limit_h_max 13
_diffrn_reflns_limit_h_min -13
_diffrn_reflns_limit_k_max 13
_diffrn_reflns_limit_k_min -13
_diffrn_reflns_limit_l_max 19
_diffrn_reflns_limit_l_min -20
_diffrn_reflns_number 20187
_diffrn_reflns_theta_full 26.82
_diffrn_reflns_theta_max 26.82
_diffrn_reflns_theta_min 2.15
_exptl_absorpt_coefficient_mu 0.688
_exptl_absorpt_correction_T_max 0.9573
_exptl_absorpt_correction_T_min 0.8251
_exptl_absorpt_correction_type numerical
_exptl_absorpt_process_details 'X-RED (Stoe & Cie, 2002)'
_exptl_crystal_colour orange
_exptl_crystal_density_diffrn 1.710
_exptl_crystal_density_method 'not measured'
_exptl_crystal_description block
_exptl_crystal_F_000 820
_exptl_crystal_size_max 0.41
_exptl_crystal_size_mid 0.22
_exptl_crystal_size_min 0.06
_refine_diff_density_max 0.987
_refine_diff_density_min -0.625
_refine_diff_density_rms 0.079
_refine_ls_extinction_method none
_refine_ls_goodness_of_fit_ref 1.035
_refine_ls_hydrogen_treatment constr
_refine_ls_matrix_type full
_refine_ls_number_parameters 476
_refine_ls_number_reflns 6671
_refine_ls_number_restraints 218
_refine_ls_restrained_S_all 1.021
_refine_ls_R_factor_all 0.0891
_refine_ls_R_factor_gt 0.0609
_refine_ls_shift/su_max 0.001
_refine_ls_shift/su_mean 0.000
_refine_ls_structure_factor_coef Fsqd
_refine_ls_weighting_details 'calc w=1/[\s^2^(Fo^2^)+(0.0735P)^2^+1.3974P] where P=(Fo^2^+2Fc^2^)/3'
_refine_ls_weighting_scheme calc
_refine_ls_wR_factor_gt 0.1409
_refine_ls_wR_factor_ref 0.1534
_reflns_number_gt 4901
_reflns_number_total 6671
_reflns_threshold_expression >2sigma(I)
_cod_data_source_file om5b00103_si_002.cif
_cod_data_source_block 1-ik267
_cod_depositor_comments
;
The following automatic conversions were performed:

'_symmetry_cell_setting' value 'Triclinic' changed to 'triclinic'
according to
/usr/data/users/saulius/crontab/automatic-downloads/rss-feeds/ACS/lib/dictionaries/cif_core.dic
dictionary named 'cif_core.dic' version 2.4.2 from 2011-04-26.

Automatic conversion script
Id: cif_fix_values 3271 2015-04-21 07:52:19Z andrius 

 Adding full bibliography for 4085872.cif.
;
_cod_original_cell_volume 1576.01(18)
_cod_database_code 4085872

loop_
_symmetry_equiv_pos_as_xyz
'x, y, z'
'-x, -y, -z'

loop_
_atom_site_label
_atom_site_type_symbol
_atom_site_fract_x
_atom_site_fract_y
_atom_site_fract_z
_atom_site_U_iso_or_equiv
_atom_site_adp_type
_atom_site_occupancy
_atom_site_symmetry_multiplicity
_atom_site_calc_flag
_atom_site_refinement_flags
_atom_site_disorder_assembly
_atom_site_disorder_group
Fe1 Fe 0.51886(5) 0.90759(5) 0.73802(3) 0.02365(14) Uani 1 1 d . . .
N1 N 0.4542(3) 0.8595(3) 0.6040(2) 0.0320(7) Uani 1 1 d . . .
N2 N 0.7738(3) 1.0420(4) 0.6723(2) 0.0331(7) Uani 1 1 d . . .
N3 N 0.8012(3) 1.1608(3) 0.8051(2) 0.0306(7) Uani 1 1 d . . .
N4 N 0.5871(3) 0.9502(3) 0.8720(2) 0.0302(7) Uani 1 1 d . . .
N5 N 0.2988(3) 0.6997(3) 0.7999(2) 0.0335(7) Uani 1 1 d . . .
N6 N 0.2049(3) 0.7327(3) 0.6818(2) 0.0332(7) Uani 1 1 d . . .
N7 N 0.5804(3) 0.7634(3) 0.7208(2) 0.0280(7) Uani 1 1 d . . .
N8 N 0.4559(3) 1.0516(3) 0.7527(2) 0.0293(7) Uani 1 1 d . . .
C1 C 0.7082(4) 1.0460(4) 0.7380(2) 0.0247(7) Uani 1 1 d . . .
C2 C 0.9325(5) 1.2359(5) 0.7863(3) 0.0448(11) Uani 1 1 d . . .
H2 H 1.0150 1.3199 0.8233 0.054 Uiso 1 1 calc R . .
C3 C 0.9129(5) 1.1552(5) 0.6970(4) 0.0487(12) Uani 1 1 d . . .
H3 H 0.9807 1.1753 0.6625 0.058 Uiso 1 1 calc R . .
C4 C 0.7060(5) 0.9265(5) 0.5901(3) 0.0377(9) Uani 1 1 d . . .
H4A H 0.7207 0.8464 0.6008 0.045 Uiso 1 1 calc R . .
H4B H 0.7562 0.9579 0.5448 0.045 Uiso 1 1 calc R . .
C5 C 0.5462(4) 0.8731(4) 0.5520(2) 0.0305(8) Uani 1 1 d . . .
C6 C 0.5005(6) 0.8327(5) 0.4600(3) 0.0505(12) Uani 1 1 d . . .
H6 H 0.5705 0.8468 0.4273 0.061 Uiso 1 1 calc R . .
C7 C 0.3625(6) 0.7750(5) 0.4158(3) 0.0511(12) Uani 1 1 d . . .
H7 H 0.3311 0.7452 0.3526 0.061 Uiso 1 1 calc R . .
C8 C 0.2692(5) 0.7615(5) 0.4676(3) 0.0416(10) Uani 1 1 d . . .
H8 H 0.1691 0.7205 0.4390 0.050 Uiso 1 1 calc R . .
C9 C 0.3126(4) 0.8043(4) 0.5594(2) 0.0277(7) Uani 1 1 d . . .
C10 C 0.1976(4) 0.7918(4) 0.6070(3) 0.0339(8) Uani 1 1 d . . .
H10A H 0.2058 0.8869 0.6293 0.041 Uiso 1 1 calc R . .
H10B H 0.1018 0.7313 0.5637 0.041 Uiso 1 1 calc R . .
C11 C 0.3295(4) 0.7695(4) 0.7389(3) 0.0284(8) Uani 1 1 d . . .
C12 C 0.0872(5) 0.6378(5) 0.7032(3) 0.0446(11) Uani 1 1 d . . .
H12 H -0.0121 0.5964 0.6727 0.054 Uiso 1 1 calc R . .
C13 C 0.1506(5) 0.6164(5) 0.7825(4) 0.0501(12) Uani 1 1 d . . .
H13 H 0.1012 0.5577 0.8159 0.060 Uiso 1 1 calc R . .
C14 C 0.4138(4) 0.7049(4) 0.8666(3) 0.0362(9) Uani 1 1 d . . .
H14A H 0.4558 0.6488 0.8371 0.043 Uiso 1 1 calc R . .
H14B H 0.3711 0.6595 0.9106 0.043 Uiso 1 1 calc R . .
C15 C 0.5327(4) 0.8515(4) 0.9152(2) 0.0288(8) Uani 1 1 d . . .
C16 C 0.5853(5) 0.8805(6) 1.0063(3) 0.0456(11) Uani 1 1 d . . .
H16 H 0.5435 0.8081 1.0335 0.055 Uiso 1 1 calc R . .
C17 C 0.6923(5) 1.0061(6) 1.0573(4) 0.0555(13) Uani 1 1 d . . .
H17 H 0.7267 1.0252 1.1197 0.067 Uiso 1 1 calc R . .
C18 C 0.7476(5) 1.1028(6) 1.0153(3) 0.0448(11) Uani 1 1 d . . .
H18 H 0.8252 1.1929 1.0488 0.054 Uiso 1 1 calc R . .
C19 C 0.6960(4) 1.0766(4) 0.9244(2) 0.0265(7) Uani 1 1 d . . .
C20 C 0.7622(4) 1.1995(4) 0.8867(3) 0.0323(8) Uani 1 1 d . . .
H20A H 0.6927 1.2362 0.8742 0.039 Uiso 1 1 calc R . .
H20B H 0.8497 1.2764 0.9319 0.039 Uiso 1 1 calc R . .
C21 C 0.6142(4) 0.6759(4) 0.7060(3) 0.0329(8) Uani 1 1 d . . .
C22 C 0.6578(5) 0.5672(5) 0.6865(3) 0.0456(11) Uani 1 1 d . . .
H22A H 0.5754 0.4797 0.6468 0.068 Uiso 1 1 calc R . .
H22B H 0.6914 0.5502 0.7420 0.068 Uiso 1 1 calc R . .
H22C H 0.7361 0.5979 0.6575 0.068 Uiso 1 1 calc R . .
C23 C 0.4147(4) 1.1336(4) 0.7605(3) 0.0314(8) Uani 1 1 d . . .
C24 C 0.3609(5) 1.2369(5) 0.7707(3) 0.0436(10) Uani 1 1 d . . .
H24A H 0.3166 1.2372 0.7119 0.065 Uiso 1 1 calc R . .
H24B H 0.4411 1.3312 0.8026 0.065 Uiso 1 1 calc R . .
H24C H 0.2887 1.2118 0.8046 0.065 Uiso 1 1 calc R . .
N9 N 1.0529(6) 0.9345(6) 0.7408(4) 0.0722(14) Uani 1 1 d . . .
C31 C 1.0035(6) 0.9396(5) 0.7988(4) 0.0500(11) Uani 1 1 d . . .
C32 C 0.9428(5) 0.9488(6) 0.8744(4) 0.0515(12) Uani 1 1 d . . .
H32A H 0.9520 0.8838 0.9068 0.077 Uiso 1 1 calc R . .
H32B H 0.8406 0.9229 0.8531 0.077 Uiso 1 1 calc R . .
H32C H 0.9950 1.0458 0.9142 0.077 Uiso 1 1 calc R . .
P1 P 0.76758(12) 0.57338(11) 0.96390(8) 0.0390(3) Uani 1 1 d . . .
F11 F 0.8483(3) 0.5090(3) 1.0218(2) 0.0604(8) Uani 1 1 d . . .
F12 F 0.9152(4) 0.7120(4) 0.9872(4) 0.1053(16) Uani 1 1 d . . .
F13 F 0.7999(5) 0.5055(5) 0.8783(3) 0.0899(13) Uani 1 1 d . . .
F14 F 0.6247(3) 0.4308(4) 0.9431(3) 0.0787(10) Uani 1 1 d . . .
F15 F 0.7361(5) 0.6382(5) 1.0500(3) 0.0974(13) Uani 1 1 d . . .
F16 F 0.6886(3) 0.6367(3) 0.9055(2) 0.0616(8) Uani 1 1 d . . .
P2A P 0.7758(8) 0.6337(8) 0.4411(6) 0.0320(7) Uani 0.521(2) 1 d PDU A 1
F21A F 0.8583(10) 0.7089(11) 0.5446(6) 0.0521(18) Uani 0.521(2) 1 d PDU A 1
F22A F 0.8144(6) 0.7837(5) 0.4254(4) 0.0596(11) Uani 0.521(2) 1 d PDU A 1
F23A F 0.9227(5) 0.6455(6) 0.4213(4) 0.0594(11) Uani 0.521(2) 1 d PDU A 1
F24A F 0.7380(7) 0.4830(6) 0.4553(5) 0.0662(14) Uani 0.521(2) 1 d PDU A 1
F25A F 0.6304(6) 0.6231(6) 0.4622(4) 0.0552(12) Uani 0.521(2) 1 d PDU A 1
F26A F 0.6929(9) 0.5584(10) 0.3377(6) 0.0483(17) Uani 0.521(2) 1 d PDU A 1
P2B P 0.7804(9) 0.6190(9) 0.4474(6) 0.0320(7) Uani 0.479(2) 1 d PDU A 2
F21B F 0.8236(11) 0.6829(12) 0.5529(6) 0.0521(18) Uani 0.479(2) 1 d PDU A 2
F22B F 0.9141(7) 0.7575(6) 0.4436(4) 0.0596(11) Uani 0.479(2) 1 d PDU A 2
F23B F 0.8825(6) 0.5467(7) 0.4574(4) 0.0594(11) Uani 0.479(2) 1 d PDU A 2
F24B F 0.6490(7) 0.4807(7) 0.4517(5) 0.0662(14) Uani 0.479(2) 1 d PDU A 2
F25B F 0.6791(6) 0.6924(7) 0.4363(4) 0.0552(12) Uani 0.479(2) 1 d PDU A 2
F26B F 0.7359(10) 0.5570(11) 0.3411(6) 0.0483(17) Uani 0.479(2) 1 d PDU A 2

loop_
_atom_site_aniso_label
_atom_site_aniso_U_11
_atom_site_aniso_U_22
_atom_site_aniso_U_33
_atom_site_aniso_U_23
_atom_site_aniso_U_13
_atom_site_aniso_U_12
Fe1 0.0255(3) 0.0219(3) 0.0217(3) 0.0055(2) 0.0048(2) 0.0103(2)
N1 0.0353(17) 0.0288(16) 0.0314(18) 0.0067(14) 0.0069(14) 0.0163(14)
N2 0.0342(17) 0.0393(18) 0.0317(18) 0.0126(15) 0.0112(14) 0.0208(15)
N3 0.0309(16) 0.0240(15) 0.0329(18) 0.0078(14) 0.0068(14) 0.0102(13)
N4 0.0327(16) 0.0315(17) 0.0289(17) 0.0093(14) 0.0094(14) 0.0167(14)
N5 0.0310(17) 0.0261(16) 0.0389(19) 0.0085(15) 0.0083(14) 0.0101(14)
N6 0.0286(16) 0.0319(17) 0.0350(18) 0.0078(15) 0.0057(14) 0.0121(14)
N7 0.0273(15) 0.0264(16) 0.0257(16) 0.0060(13) 0.0035(13) 0.0104(13)
N8 0.0291(16) 0.0322(17) 0.0239(16) 0.0092(14) 0.0058(13) 0.0118(14)
C1 0.0280(17) 0.0237(17) 0.0234(18) 0.0079(15) 0.0050(14) 0.0130(15)
C2 0.033(2) 0.038(2) 0.061(3) 0.027(2) 0.007(2) 0.0107(19)
C3 0.034(2) 0.063(3) 0.065(3) 0.041(3) 0.020(2) 0.026(2)
C4 0.049(2) 0.045(2) 0.031(2) 0.0144(19) 0.0175(19) 0.028(2)
C5 0.040(2) 0.0309(19) 0.0237(18) 0.0050(16) 0.0076(16) 0.0211(17)
C6 0.077(3) 0.048(3) 0.032(2) 0.007(2) 0.003(2) 0.039(3)
C7 0.070(3) 0.049(3) 0.041(3) 0.011(2) 0.011(2) 0.036(3)
C8 0.058(3) 0.037(2) 0.033(2) 0.0085(19) 0.005(2) 0.028(2)
C9 0.0320(19) 0.0247(18) 0.0254(18) 0.0058(15) 0.0040(15) 0.0142(15)
C10 0.0317(19) 0.039(2) 0.031(2) 0.0091(18) 0.0031(16) 0.0191(18)
C11 0.0304(19) 0.0284(18) 0.0272(19) 0.0053(16) 0.0055(15) 0.0164(16)
C12 0.036(2) 0.031(2) 0.061(3) 0.010(2) 0.019(2) 0.0098(18)
C13 0.040(2) 0.032(2) 0.069(3) 0.007(2) 0.023(2) 0.009(2)
C14 0.042(2) 0.032(2) 0.038(2) 0.0168(18) 0.0140(18) 0.0165(18)
C15 0.0311(19) 0.035(2) 0.0250(18) 0.0117(16) 0.0074(15) 0.0179(17)
C16 0.046(3) 0.063(3) 0.035(2) 0.013(2) 0.009(2) 0.033(2)
C17 0.050(3) 0.080(4) 0.041(3) 0.018(3) 0.011(2) 0.035(3)
C18 0.043(2) 0.070(3) 0.028(2) 0.010(2) 0.0091(18) 0.034(2)
C19 0.0260(17) 0.0300(19) 0.0226(18) 0.0025(15) 0.0049(14) 0.0151(16)
C20 0.035(2) 0.0278(19) 0.028(2) -0.0001(16) 0.0018(16) 0.0145(17)
C21 0.032(2) 0.035(2) 0.029(2) 0.0086(17) 0.0059(16) 0.0140(18)
C22 0.051(3) 0.043(2) 0.048(3) 0.009(2) 0.007(2) 0.030(2)
C23 0.036(2) 0.033(2) 0.027(2) 0.0110(17) 0.0088(16) 0.0168(18)
C24 0.051(3) 0.042(2) 0.049(3) 0.015(2) 0.013(2) 0.031(2)
N9 0.093(4) 0.079(4) 0.061(3) 0.017(3) 0.027(3) 0.055(3)
C31 0.059(3) 0.041(3) 0.053(3) 0.010(2) 0.008(2) 0.030(2)
C32 0.050(3) 0.052(3) 0.055(3) 0.013(2) 0.008(2) 0.028(2)
P1 0.0337(6) 0.0297(5) 0.0484(7) 0.0093(5) 0.0080(5) 0.0120(5)
F11 0.078(2) 0.0487(16) 0.0554(18) 0.0153(14) 0.0045(15) 0.0351(16)
F12 0.0466(18) 0.058(2) 0.188(5) 0.064(3) -0.001(2) 0.0025(16)
F13 0.154(4) 0.122(3) 0.074(2) 0.064(2) 0.072(3) 0.109(3)
F14 0.0572(19) 0.061(2) 0.084(3) 0.0258(19) 0.0070(17) -0.0014(16)
F15 0.130(3) 0.126(3) 0.060(2) -0.003(2) 0.019(2) 0.097(3)
F16 0.0623(18) 0.0655(19) 0.067(2) 0.0189(16) 0.0067(15) 0.0423(16)
P2A 0.0326(6) 0.0321(13) 0.0297(10) 0.0056(8) 0.0067(7) 0.0158(7)
F21A 0.047(4) 0.078(4) 0.030(2) 0.005(2) 0.010(2) 0.033(4)
F22A 0.075(3) 0.041(2) 0.049(2) 0.0152(18) 0.014(2) 0.014(2)
F23A 0.045(2) 0.078(3) 0.050(3) 0.001(2) 0.0041(18) 0.035(2)
F24A 0.083(4) 0.048(2) 0.073(3) 0.027(2) 0.024(4) 0.030(3)
F25A 0.047(3) 0.065(4) 0.052(3) 0.002(2) 0.0118(19) 0.032(3)
F26A 0.055(5) 0.0518(17) 0.0334(16) -0.0018(14) 0.004(3) 0.029(3)
P2B 0.0326(6) 0.0321(13) 0.0297(10) 0.0056(8) 0.0067(7) 0.0158(7)
F21B 0.047(4) 0.078(4) 0.030(2) 0.005(2) 0.010(2) 0.033(4)
F22B 0.075(3) 0.041(2) 0.049(2) 0.0152(18) 0.014(2) 0.014(2)
F23B 0.045(2) 0.078(3) 0.050(3) 0.001(2) 0.0041(18) 0.035(2)
F24B 0.083(4) 0.048(2) 0.073(3) 0.027(2) 0.024(4) 0.030(3)
F25B 0.047(3) 0.065(4) 0.052(3) 0.002(2) 0.0118(19) 0.032(3)
F26B 0.055(5) 0.0518(17) 0.0334(16) -0.0018(14) 0.004(3) 0.029(3)

loop_
_atom_type_symbol
_atom_type_description
_atom_type_scat_dispersion_real
_atom_type_scat_dispersion_imag
_atom_type_scat_source
C C 0.0033 0.0016 'International Tables Vol C Tables 4.2.6.8 and 6.1.1.4'
H H 0.0000 0.0000 'International Tables Vol C Tables 4.2.6.8 and 6.1.1.4'
N N 0.0061 0.0033 'International Tables Vol C Tables 4.2.6.8 and 6.1.1.4'
F F 0.0171 0.0103 'International Tables Vol C Tables 4.2.6.8 and 6.1.1.4'
P P 0.1023 0.0942 'International Tables Vol C Tables 4.2.6.8 and 6.1.1.4'
Fe Fe 0.3463 0.8444 'International Tables Vol C Tables 4.2.6.8 and 6.1.1.4'

loop_
_geom_angle_atom_site_label_1
_geom_angle_atom_site_label_2
_geom_angle_atom_site_label_3
_geom_angle
N7 Fe1 C1 89.56(14)
N7 Fe1 C11 90.56(14)
C1 Fe1 C11 179.59(17)
N7 Fe1 N8 178.81(14)
C1 Fe1 N8 90.37(14)
C11 Fe1 N8 89.51(14)
N7 Fe1 N1 87.67(13)
C1 Fe1 N1 89.92(14)
C11 Fe1 N1 90.47(15)
N8 Fe1 N1 91.15(13)
N7 Fe1 N4 90.02(13)
C1 Fe1 N4 89.91(14)
C11 Fe1 N4 89.70(14)
N8 Fe1 N4 91.17(13)
N1 Fe1 N4 177.68(13)
C5 N1 C9 115.3(3)
C5 N1 Fe1 122.8(3)
C9 N1 Fe1 121.8(3)
C1 N2 C3 111.1(4)
C1 N2 C4 122.0(3)
C3 N2 C4 126.7(4)
C1 N3 C2 112.5(3)
C1 N3 C20 121.3(3)
C2 N3 C20 126.2(4)
C19 N4 C15 114.8(3)
C19 N4 Fe1 122.5(2)
C15 N4 Fe1 122.5(3)
C11 N5 C13 110.6(4)
C11 N5 C14 120.9(3)
C13 N5 C14 128.2(4)
C11 N6 C12 112.5(4)
C11 N6 C10 122.1(3)
C12 N6 C10 125.4(4)
C21 N7 Fe1 176.6(3)
C23 N8 Fe1 178.0(3)
N3 C1 N2 107.0(3)
N3 C1 Fe1 126.2(3)
N2 C1 Fe1 126.7(3)
N3 C2 C3 103.6(4)
N2 C3 C2 105.7(4)
N2 C4 C5 115.6(3)
N1 C5 C6 122.7(4)
N1 C5 C4 122.4(3)
C6 C5 C4 114.8(4)
C7 C6 C5 122.5(5)
C6 C7 C8 115.1(5)
C7 C8 C9 123.4(4)
N1 C9 C8 120.9(4)
N1 C9 C10 122.2(3)
C8 C9 C10 116.9(4)
N6 C10 C9 114.2(3)
N6 C11 N5 107.3(3)
N6 C11 Fe1 126.1(3)
N5 C11 Fe1 126.5(3)
N6 C12 C13 103.9(4)
N5 C13 C12 105.8(4)
N5 C14 C15 114.2(3)
N4 C15 C16 121.8(4)
N4 C15 C14 121.7(3)
C16 C15 C14 116.6(4)
C17 C16 C15 122.7(5)
C18 C17 C16 115.9(5)
C17 C18 C19 122.4(5)
N4 C19 C18 122.3(4)
N4 C19 C20 120.9(3)
C18 C19 C20 116.7(4)
N3 C20 C19 112.9(3)
N7 C21 C22 179.1(4)
N8 C23 C24 179.4(4)
N9 C31 C32 178.8(7)
F15 P1 F12 89.3(3)
F15 P1 F14 91.1(2)
F12 P1 F14 176.8(2)
F15 P1 F13 178.6(2)
F12 P1 F13 91.1(3)
F14 P1 F13 88.4(2)
F15 P1 F16 91.8(2)
F12 P1 F16 90.86(19)
F14 P1 F16 92.29(19)
F13 P1 F16 89.51(18)
F15 P1 F11 89.0(2)
F12 P1 F11 88.95(18)
F14 P1 F11 87.89(19)
F13 P1 F11 89.72(18)
F16 P1 F11 179.20(19)
F24A P2A F22A 178.9(7)
F24A P2A F25A 90.5(5)
F22A P2A F25A 90.2(5)
F24A P2A F23A 89.5(5)
F22A P2A F23A 89.8(5)
F25A P2A F23A 179.3(7)
F24A P2A F21A 90.5(5)
F22A P2A F21A 90.3(5)
F25A P2A F21A 89.6(5)
F23A P2A F21A 89.7(5)
F24A P2A F26A 89.5(5)
F22A P2A F26A 89.7(5)
F25A P2A F26A 90.3(5)
F23A P2A F26A 90.5(5)
F21A P2A F26A 179.8(7)
F24B P2B F23B 90.1(5)
F24B P2B F22B 179.3(7)
F23B P2B F22B 89.1(5)
F24B P2B F21B 90.7(6)
F23B P2B F21B 90.4(6)
F22B P2B F21B 89.1(6)
F24B P2B F25B 90.5(5)
F23B P2B F25B 179.2(7)
F22B P2B F25B 90.2(5)
F21B P2B F25B 90.2(6)
F24B P2B F26B 89.7(6)
F23B P2B F26B 90.7(5)
F22B P2B F26B 90.5(6)
F21B P2B F26B 178.8(8)
F25B P2B F26B 88.7(5)

loop_
_geom_bond_atom_site_label_1
_geom_bond_atom_site_label_2
_geom_bond_distance
Fe1 N7 1.933(3)
Fe1 C1 1.936(4)
Fe1 C11 1.939(4)
Fe1 N8 1.941(3)
Fe1 N1 2.022(3)
Fe1 N4 2.032(3)
N1 C5 1.355(5)
N1 C9 1.363(5)
N2 C1 1.347(5)
N2 C3 1.394(6)
N2 C4 1.454(5)
N3 C1 1.336(5)
N3 C2 1.401(5)
N3 C20 1.462(5)
N4 C19 1.354(5)
N4 C15 1.358(5)
N5 C11 1.340(5)
N5 C13 1.391(5)
N5 C14 1.461(5)
N6 C11 1.331(5)
N6 C12 1.385(5)
N6 C10 1.465(5)
N7 C21 1.151(5)
N8 C23 1.146(5)
C2 C3 1.449(7)
C4 C5 1.514(6)
C5 C6 1.384(6)
C6 C7 1.327(7)
C7 C8 1.364(7)
C8 C9 1.381(6)
C9 C10 1.506(5)
C12 C13 1.441(7)
C14 C15 1.501(6)
C15 C16 1.389(6)
C16 C17 1.337(8)
C17 C18 1.330(7)
C18 C19 1.389(6)
C19 C20 1.514(5)
C21 C22 1.444(6)
C23 C24 1.459(5)
N9 C31 1.133(7)
C31 C32 1.456(8)
P1 F15 1.567(4)
P1 F12 1.572(3)
P1 F14 1.572(3)
P1 F13 1.578(4)
P1 F16 1.594(3)
P1 F11 1.609(3)
P2A F24A 1.589(8)
P2A F22A 1.590(8)
P2A F25A 1.593(8)
P2A F23A 1.597(8)
P2A F21A 1.601(10)
P2A F26A 1.602(10)
P2B F24B 1.584(9)
P2B F23B 1.594(9)
P2B F22B 1.595(9)
P2B F21B 1.596(11)
P2B F25B 1.599(9)
P2B F26B 1.603(11)
